data_2227990
loop_
_publ_author_name
'Zou, Yang'

_publ_section_title
;
 <i>catena</i>-Poly[[dipyridinecadmium(II)]-<i>{\m</i>}-5-amino-2,4,6-triiodoisophthalato]
;
_journal_issue 11
_journal_name_full 'Acta Crystallographica Section E'
_journal_page_first m1371
_journal_paper_doi 10.1107/S1600536810039498
_journal_volume 66
_journal_year 2010
_chemical_formula_iupac '[Cd (C8 H2 I3 N O4) (C5 H5 N)2]'
_chemical_formula_moiety 'C18 H12 Cd I3 N3 O4'
_chemical_formula_sum 'C18 H12 Cd I3 N3 O4'
_chemical_formula_weight 827.41
_chemical_name_systematic
;
<i>catena</i>-Poly[[dipyridinecadmium(II)]-<i>\m</i>-5-amino-2,4,6-
triiodoisophthalato]
;
_space_group_IT_number 92
_symmetry_cell_setting tetragonal
_symmetry_space_group_name_Hall 'P 4abw 2nw'
_symmetry_space_group_name_H-M 'P 41 21 2'
_atom_sites_solution_hydrogens geom
_atom_sites_solution_primary direct
_atom_sites_solution_secondary difmap
_audit_creation_method SHELXL-97
_cell_angle_alpha 90.00
_cell_angle_beta 90.00
_cell_angle_gamma 90.00
_cell_formula_units_Z 4
_cell_length_a 11.824(3)
_cell_length_b 11.824(3)
_cell_length_c 15.841(9)
_cell_measurement_reflns_used 1949
_cell_measurement_temperature 293(2)
_cell_measurement_theta_max 28.16
_cell_measurement_theta_min 2.15
_cell_volume 2214.7(15)
_computing_cell_refinement 'SAINT (Bruker, 2003)'
_computing_data_collection 'SMART (Bruker, 2003)'
_computing_data_reduction 'SAINT (Bruker, 2003)'
_computing_molecular_graphics 'XP in SHELXTL (Sheldrick, 2008) and DIAMOND (Brandenburg, 2000)'
_computing_publication_material 'SHELXTL (Sheldrick, 2008) and PLATON (Spek, 2009)'
_computing_structure_refinement 'SHELXL97 (Sheldrick, 2008)'
_computing_structure_solution 'SHELXS97 (Sheldrick, 2008)'
_diffrn_ambient_temperature 293(2)
_diffrn_detector_area_resol_mean none
_diffrn_measured_fraction_theta_full 0.999
_diffrn_measured_fraction_theta_max 0.999
_diffrn_measurement_device_type 'Bruker SMART CCD'
_diffrn_measurement_method 'phi and omega scans'
_diffrn_radiation_monochromator graphite
_diffrn_radiation_source 'fine-focus sealed tube'
_diffrn_radiation_type MoK\a
_diffrn_radiation_wavelength 0.71073
_diffrn_reflns_av_R_equivalents 0.0537
_diffrn_reflns_av_sigmaI/netI 0.0426
_diffrn_reflns_limit_h_max 15
_diffrn_reflns_limit_h_min -15
_diffrn_reflns_limit_k_max 15
_diffrn_reflns_limit_k_min -14
_diffrn_reflns_limit_l_max 21
_diffrn_reflns_limit_l_min -17
_diffrn_reflns_number 14248
_diffrn_reflns_theta_full 28.16
_diffrn_reflns_theta_max 28.16
_diffrn_reflns_theta_min 2.15
_diffrn_standards_interval_count 0
_diffrn_standards_interval_time .
_diffrn_standards_number 0
_exptl_absorpt_coefficient_mu 5.197
_exptl_absorpt_correction_T_max 0.4230
_exptl_absorpt_correction_T_min 0.3566
_exptl_absorpt_correction_type multi-scan
_exptl_absorpt_process_details '(SADABS; Bruker 2003)'
_exptl_crystal_colour 'light yellow'
_exptl_crystal_density_diffrn 2.482
_exptl_crystal_density_method 'not measured'
_exptl_crystal_description block
_exptl_crystal_F_000 1520
_exptl_crystal_size_max 0.25
_exptl_crystal_size_mid 0.25
_exptl_crystal_size_min 0.20
_refine_diff_density_max 0.603
_refine_diff_density_min -0.868
_refine_ls_abs_structure_details 'Flack (1983), 1096 Friedel pairs'
_refine_ls_abs_structure_Flack -0.04(6)
_refine_ls_extinction_method none
_refine_ls_goodness_of_fit_ref 1.018
_refine_ls_hydrogen_treatment constr
_refine_ls_matrix_type full
_refine_ls_number_parameters 134
_refine_ls_number_reflns 2714
_refine_ls_number_restraints 60
_refine_ls_restrained_S_all 1.016
_refine_ls_R_factor_all 0.0672
_refine_ls_R_factor_gt 0.0383
_refine_ls_shift/su_max 0.000
_refine_ls_shift/su_mean 0.000
_refine_ls_structure_factor_coef Fsqd
_refine_ls_weighting_details 'w=1/[\s^2^(Fo^2^)+(0.0338P)^2^+2.9740P] where P=(Fo^2^+2Fc^2^)/3'
_refine_ls_weighting_scheme calc
_refine_ls_wR_factor_gt 0.0778
_refine_ls_wR_factor_ref 0.0893
_reflns_number_gt 1949
_reflns_number_total 2714
_reflns_threshold_expression >2sigma(I)
_cod_data_source_file si2296.cif
_cod_data_source_block I
_cod_original_sg_symbol_H-M P41212
_cod_database_code 2227990
_cod_database_fobs_code 2227990

loop_
_symmetry_equiv_pos_as_xyz
'x, y, z'
'-x, -y, z+1/2'
'-y+1/2, x+1/2, z+1/4'
'y+1/2, -x+1/2, z+3/4'
'-x+1/2, y+1/2, -z+1/4'
'x+1/2, -y+1/2, -z+3/4'
'y, x, -z'
'-y, -x, -z+1/2'

loop_
_atom_site_type_symbol
_atom_site_label
_atom_site_fract_x
_atom_site_fract_y
_atom_site_fract_z
_atom_site_U_iso_or_equiv
_atom_site_adp_type
_atom_site_calc_flag
_atom_site_refinement_flags
_atom_site_occupancy
_atom_site_disorder_assembly
_atom_site_disorder_group
Cd Cd1 0.62771(5) 0.37229(5) 0.2500 0.0572(2) Uani d S 1 . .
I I1 0.51631(4) 0.51631(4) 0.0000 0.0630(2) Uani d S 1 . .
I I2 0.28105(5) 0.12921(6) 0.17206(4) 0.0802(2) Uani d . 1 . .
N N1 0.1416(5) 0.1416(5) 0.0000 0.064(2) Uani d S 1 . .
H H1A 0.1357 0.0961 0.0421 0.077 Uiso calc PR 0.50 . .
H H1B 0.0961 0.1357 -0.0421 0.077 Uiso calc PR 0.50 . .
N N2 0.6179(7) 0.2214(7) 0.3348(5) 0.0771(19) Uani d . 1 . .
O O1 0.5507(5) 0.2646(5) 0.1328(3) 0.0668(15) Uani d . 1 . .
O O2 0.6079(5) 0.5525(4) 0.3035(3) 0.0684(16) Uani d . 1 . .
C C1 0.2221(6) 0.2221(6) 0.0000 0.051(2) Uani d S 1 . .
C C2 0.2982(6) 0.2357(6) 0.0666(4) 0.0462(16) Uani d . 1 . .
C C3 0.3809(6) 0.3171(6) 0.0673(4) 0.0479(17) Uani d . 1 . .
C C4 0.3908(5) 0.3908(5) 0.0000 0.043(2) Uani d S 1 . .
C C5 0.4652(7) 0.3247(7) 0.1375(5) 0.0540(19) Uani d . 1 . .
C C6 0.5209(10) 0.1691(10) 0.3519(9) 0.113(3) Uani d U 1 . .
H H6 0.4560 0.1946 0.3248 0.135 Uiso calc R 1 . .
C C7 0.5108(12) 0.0835(12) 0.4049(10) 0.134(4) Uani d U 1 . .
H H7 0.4419 0.0464 0.4114 0.161 Uiso calc R 1 . .
C C8 0.6063(12) 0.0494(13) 0.4514(11) 0.147(4) Uani d U 1 . .
H H8 0.6026 -0.0039 0.4944 0.177 Uiso calc R 1 . .
C C9 0.7027(12) 0.0999(13) 0.4288(10) 0.143(4) Uani d U 1 . .
H H9 0.7701 0.0745 0.4523 0.172 Uiso calc R 1 . .
C C10 0.7060(10) 0.1827(10) 0.3754(8) 0.113(4) Uani d U 1 . .
H H10 0.7755 0.2169 0.3654 0.135 Uiso calc R 1 . .

loop_
_atom_site_aniso_label
_atom_site_aniso_U_11
_atom_site_aniso_U_22
_atom_site_aniso_U_33
_atom_site_aniso_U_12
_atom_site_aniso_U_13
_atom_site_aniso_U_23
Cd1 0.0617(3) 0.0617(3) 0.0482(4) -0.0120(4) -0.0049(3) -0.0049(3)
I1 0.0559(3) 0.0559(3) 0.0773(5) -0.0148(3) 0.0062(3) -0.0062(3)
I2 0.0755(4) 0.0957(5) 0.0695(3) -0.0276(4) -0.0027(3) 0.0291(3)
N1 0.060(4) 0.060(4) 0.071(5) -0.027(5) -0.007(4) 0.007(4)
N2 0.075(5) 0.073(5) 0.083(5) -0.004(4) -0.013(4) -0.005(4)
O1 0.054(3) 0.091(4) 0.056(3) 0.008(3) -0.006(3) -0.012(3)
O2 0.091(4) 0.056(3) 0.058(3) -0.003(3) -0.026(3) -0.005(2)
C1 0.047(3) 0.047(3) 0.058(5) -0.009(5) 0.003(4) -0.003(4)
C2 0.041(4) 0.050(4) 0.048(4) -0.001(3) 0.005(3) 0.001(3)
C3 0.040(4) 0.052(4) 0.052(4) -0.006(3) 0.009(3) -0.005(3)
C4 0.036(3) 0.036(3) 0.058(5) 0.000(4) 0.013(3) -0.013(3)
C5 0.048(5) 0.061(5) 0.053(4) -0.011(4) 0.006(4) -0.003(4)
C6 0.077(6) 0.105(7) 0.156(9) -0.028(6) -0.026(6) 0.040(6)
C7 0.102(7) 0.127(8) 0.173(9) -0.027(7) -0.027(7) 0.054(7)
C8 0.105(8) 0.142(8) 0.196(9) -0.010(7) -0.031(8) 0.062(8)
C9 0.108(8) 0.129(8) 0.192(9) -0.026(7) -0.043(8) 0.046(8)
C10 0.075(6) 0.102(7) 0.161(9) -0.008(6) -0.038(6) 0.048(6)

loop_
_atom_type_symbol
_atom_type_description
_atom_type_scat_dispersion_real
_atom_type_scat_dispersion_imag
_atom_type_scat_source
C C 0.0033 0.0016 'International Tables Vol C Tables 4.2.6.8 and 6.1.1.4'
H H 0.0000 0.0000 'International Tables Vol C Tables 4.2.6.8 and 6.1.1.4'
N N 0.0061 0.0033 'International Tables Vol C Tables 4.2.6.8 and 6.1.1.4'
O O 0.0106 0.0060 'International Tables Vol C Tables 4.2.6.8 and 6.1.1.4'
I I -0.4742 1.8119 'International Tables Vol C Tables 4.2.6.8 and 6.1.1.4'
Cd Cd -0.8075 1.2024 'International Tables Vol C Tables 4.2.6.8 and 6.1.1.4'

loop_
_geom_angle_atom_site_label_1
_geom_angle_atom_site_label_2
_geom_angle_atom_site_label_3
_geom_angle_site_symmetry_1
_geom_angle_site_symmetry_3
_geom_angle
_geom_angle_publ_flag
N2 Cd1 N2 . 8_665 116.3(4) ?
N2 Cd1 O2 . 8_665 104.7(3) ?
N2 Cd1 O2 8_665 8_665 120.8(2) ?
N2 Cd1 O2 . . 120.8(2) ?
N2 Cd1 O2 8_665 . 104.7(3) ?
O2 Cd1 O2 8_665 . 87.0(3) ?
N2 Cd1 O1 . 8_665 82.4(2) ?
N2 Cd1 O1 8_665 8_665 91.2(2) ?
O2 Cd1 O1 8_665 8_665 136.7(2) ?
O2 Cd1 O1 . 8_665 54.96(18) ?
N2 Cd1 O1 . . 91.2(2) ?
N2 Cd1 O1 8_665 . 82.4(2) ?
O2 Cd1 O1 8_665 . 54.96(18) ?
O2 Cd1 O1 . . 136.7(2) ?
O1 Cd1 O1 8_665 . 167.9(3) ?
N2 Cd1 C5 . 8_665 100.6(3) ?
N2 Cd1 C5 8_665 8_665 101.2(3) ?
O2 Cd1 C5 8_665 8_665 111.4(2) ?
O2 Cd1 C5 . 8_665 27.7(2) ?
O1 Cd1 C5 8_665 8_665 27.5(2) ?
O1 Cd1 C5 . 8_665 164.3(3) ?
N2 Cd1 C5 . . 101.2(3) ?
N2 Cd1 C5 8_665 . 100.6(3) ?
O2 Cd1 C5 8_665 . 27.7(2) ?
O2 Cd1 C5 . . 111.4(2) ?
O1 Cd1 C5 8_665 . 164.3(3) ?
O1 Cd1 C5 . . 27.5(2) ?
C5 Cd1 C5 8_665 . 138.0(4) ?
C1 N1 H1A . . 120.0 ?
C1 N1 H1B . . 120.0 ?
H1A N1 H1B . . 120.0 ?
C10 N2 C6 . . 115.1(9) ?
C10 N2 Cd1 . . 122.3(7) ?
C6 N2 Cd1 . . 122.5(7) ?
C5 O1 Cd1 . . 87.7(5) ?
C5 O2 Cd1 8_665 . 93.2(5) ?
N1 C1 C2 . . 122.5(4) ?
N1 C1 C2 . 7 122.5(4) ?
C2 C1 C2 . 7 115.0(9) ?
C3 C2 C1 . . 123.1(7) ?
C3 C2 I2 . . 118.8(5) ?
C1 C2 I2 . . 118.0(5) ?
C2 C3 C4 . . 119.8(7) ?
C2 C3 C5 . . 121.6(7) ?
C4 C3 C5 . . 118.6(6) ?
C3 C4 C3 7 . 119.2(8) ?
C3 C4 I1 7 . 120.4(4) ?
C3 C4 I1 . . 120.4(4) ?
O1 C5 O2 . 8_665 123.3(7) ?
O1 C5 C3 . . 117.7(7) ?
O2 C5 C3 8_665 . 119.0(7) ?
O1 C5 Cd1 . . 64.8(4) ?
O2 C5 Cd1 8_665 . 59.1(4) ?
C3 C5 Cd1 . . 169.9(5) ?
C7 C6 N2 . . 124.3(13) ?
C7 C6 H6 . . 117.8 ?
N2 C6 H6 . . 117.8 ?
C6 C7 C8 . . 118.7(14) ?
C6 C7 H7 . . 120.7 ?
C8 C7 H7 . . 120.7 ?
C9 C8 C7 . . 114.6(15) ?
C9 C8 H8 . . 122.7 ?
C7 C8 H8 . . 122.7 ?
C10 C9 C8 . . 122.6(15) ?
C10 C9 H9 . . 118.7 ?
C8 C9 H9 . . 118.7 ?
C9 C10 N2 . . 124.2(12) ?
C9 C10 H10 . . 117.9 ?
N2 C10 H10 . . 117.9 ?

loop_
_geom_bond_atom_site_label_1
_geom_bond_atom_site_label_2
_geom_bond_site_symmetry_2
_geom_bond_distance
_geom_bond_publ_flag
Cd1 N2 . 2.236(8) ?
Cd1 N2 8_665 2.236(8) ?
Cd1 O2 8_665 2.305(5) ?
Cd1 O2 . 2.305(5) ?
Cd1 O1 8_665 2.429(5) ?
Cd1 O1 . 2.429(5) ?
Cd1 C5 8_665 2.681(8) ?
Cd1 C5 . 2.681(8) ?
I1 C4 . 2.098(8) ?
I2 C2 . 2.102(7) ?
N1 C1 . 1.346(12) ?
N1 H1A . 0.8600 ?
N1 H1B . 0.8600 ?
N2 C10 . 1.307(12) ?
N2 C6 . 1.331(13) ?
O1 C5 . 1.239(10) ?
O2 C5 8_665 1.246(9) ?
C1 C2 . 1.395(9) ?
C1 C2 7 1.395(9) ?
C2 C3 . 1.373(9) ?
C3 C4 . 1.382(8) ?
C3 C5 . 1.495(11) ?
C4 C3 7 1.382(8) ?
C5 O2 8_665 1.246(9) ?
C6 C7 . 1.321(16) ?
C6 H6 . 0.9300 ?
C7 C8 . 1.407(17) ?
C7 H7 . 0.9300 ?
C8 C9 . 1.336(17) ?
C8 H8 . 0.9300 ?
C9 C10 . 1.293(16) ?
C9 H9 . 0.9300 ?
C10 H10 . 0.9300 ?
